data_4314691
loop_
_publ_author_name
'Stanislav Groysman'
'Amit Majumdar'
'Shao-Liang Zheng'
'R. H. Holm'

_publ_contact_author_address
;Department of Chemistry and Chemical Biology
Harvard University
Cambridge
Massachusetts 02138
;
_publ_contact_author_email holm@chemistry.harvard.edu
_publ_contact_author_name 'Prof. R. H. Holm'
_publ_section_title
;
 Reactions of Monodithiolene Tungsten(VI) Sulfido Complexes with Copper(I)
 in Relation to the Structure of the Active Site of Carbon Monoxide
 Dehydrogenase
;
_journal_name_full 'Inorganic Chemistry'
_journal_page_first 1082
_journal_page_last 1089
_journal_paper_doi 10.1021/ic902066m
_journal_volume 49
_journal_year 2010
_chemical_formula_moiety 'C24 H19 Cu O S5 Si W, 2(C8 H20 N), C2 H3 N'
_chemical_formula_sum 'C42 H62 Cu N3 O S5 Si W'
_chemical_formula_weight 1060.73
_chemical_name_systematic
; 
 ? 
;
_space_group_IT_number 2
_symmetry_cell_setting triclinic
_symmetry_space_group_name_Hall '-P 1'
_symmetry_space_group_name_H-M 'P -1'
_atom_sites_solution_hydrogens geom
_atom_sites_solution_primary direct
_atom_sites_solution_secondary difmap
_audit_creation_method SHELXL-97
_cell_angle_alpha 97.540(8)
_cell_angle_beta 105.259(8)
_cell_angle_gamma 101.085(8)
_cell_formula_units_Z 2
_cell_length_a 9.223(3)
_cell_length_b 15.324(6)
_cell_length_c 17.019(6)
_cell_measurement_reflns_used 408
_cell_measurement_temperature 100(2)
_cell_measurement_theta_max 20.26
_cell_measurement_theta_min 2.24
_cell_volume 2234.9(14)
_computing_cell_refinement 'Bruker Saint v7.23A (Bruker, 2005)'
_computing_data_collection 'APEX SMART (Bruker, 2009)'
_computing_data_reduction 'Bruker Saint v7.23A (Bruker, 2005)'
_computing_molecular_graphics 'Bruker SHELXTL'
_computing_publication_material 'Bruker SHELXTL'
_computing_structure_refinement 'SHELXL-97 (Sheldrick, 1997)'
_computing_structure_solution 'SHELXS-97 (Sheldrick, 1997)'
_diffrn_ambient_temperature 100(2)
_diffrn_measured_fraction_theta_full 0.998
_diffrn_measured_fraction_theta_max 0.998
_diffrn_measurement_device_type 'CCD area detector'
_diffrn_measurement_method 'phi and omega scans'
_diffrn_radiation_monochromator graphite
_diffrn_radiation_source 'fine-focus sealed tube'
_diffrn_radiation_type MoK\a
_diffrn_radiation_wavelength 0.71073
_diffrn_reflns_av_R_equivalents 0.1309
_diffrn_reflns_av_sigmaI/netI 0.1559
_diffrn_reflns_limit_h_max 11
_diffrn_reflns_limit_h_min -11
_diffrn_reflns_limit_k_max 18
_diffrn_reflns_limit_k_min -18
_diffrn_reflns_limit_l_max 20
_diffrn_reflns_limit_l_min -20
_diffrn_reflns_number 31293
_diffrn_reflns_theta_full 26.00
_diffrn_reflns_theta_max 26.00
_diffrn_reflns_theta_min 1.68
_exptl_absorpt_coefficient_mu 3.344
_exptl_absorpt_correction_T_max 0.9673
_exptl_absorpt_correction_T_min 0.7310
_exptl_absorpt_correction_type multi-scan
_exptl_absorpt_process_details 'SADABS (Bruker, 2005)'
_exptl_crystal_colour pink
_exptl_crystal_density_diffrn 1.576
_exptl_crystal_density_method 'not measured'
_exptl_crystal_description needle
_exptl_crystal_F_000 1080
_exptl_crystal_size_max 0.10
_exptl_crystal_size_mid 0.02
_exptl_crystal_size_min 0.01
_refine_diff_density_max 1.236
_refine_diff_density_min -1.277
_refine_diff_density_rms 0.130
_refine_ls_extinction_method none
_refine_ls_goodness_of_fit_ref 1.041
_refine_ls_hydrogen_treatment constr
_refine_ls_matrix_type full
_refine_ls_number_parameters 644
_refine_ls_number_reflns 8763
_refine_ls_number_restraints 607
_refine_ls_restrained_S_all 1.010
_refine_ls_R_factor_all 0.1786
_refine_ls_R_factor_gt 0.0603
_refine_ls_shift/su_max 0.001
_refine_ls_shift/su_mean 0.000
_refine_ls_structure_factor_coef Fsqd
_refine_ls_weighting_details 'calc w=1/[\s^2^(Fo^2^)+(0.0347P)^2^+3.4831P] where P=(Fo^2^+2Fc^2^)/3'
_refine_ls_weighting_scheme calc
_refine_ls_wR_factor_gt 0.1070
_refine_ls_wR_factor_ref 0.1443
_reflns_number_gt 3997
_reflns_number_total 8763
_reflns_threshold_expression >2sigma(I)
_cod_data_source_file ic902066m_si_001_03.cif
_cod_data_source_block '[Et4N]2[W(bdt)(O)(S)2Cu(SSiPh3)].CH3CN'
_cod_depositor_comments
;
The following automatic conversions were performed:

'_exptl_absorpt_correction_type' value 'MULTI-SCAN' changed to
'multi-scan' according to the built-in table from CIF Core dictionary
named 'cif_core.dic' version 2.4.1 from 2010-06-29.

Automatic conversion script
Id: cif_fix_values 1646 2011-03-28 12:23:43Z adriana 
;
_cod_database_code 4314691

loop_
_symmetry_equiv_pos_as_xyz
'x, y, z'
'-x, -y, -z'

loop_
_atom_site_label
_atom_site_type_symbol
_atom_site_fract_x
_atom_site_fract_y
_atom_site_fract_z
_atom_site_U_iso_or_equiv
_atom_site_adp_type
_atom_site_occupancy
_atom_site_symmetry_multiplicity
_atom_site_calc_flag
_atom_site_refinement_flags
_atom_site_disorder_assembly
_atom_site_disorder_group
W1 W 1.50867(6) 0.59884(3) 0.72968(3) 0.0645(2) Uani 1 1 d D . .
Cu1 Cu 1.50707(16) 0.76442(7) 0.78337(8) 0.0617(4) Uani 1 1 d . A .
S1 S 1.3559(3) 0.45571(15) 0.74238(18) 0.0607(8) Uani 1 1 d . A .
S2 S 1.4157(4) 0.52317(15) 0.5873(2) 0.0794(10) Uani 1 1 d . A .
S3 S 1.5342(4) 0.71893(16) 0.6639(2) 0.0907(12) Uani 1 1 d . A .
S4 S 1.4402(5) 0.65002(16) 0.84134(18) 0.0907(12) Uani 1 1 d . A .
S5 S 1.5288(4) 0.90059(15) 0.84731(17) 0.0736(10) Uani 1 1 d . . .
Si1 Si 1.5433(4) 0.99829(16) 0.77385(18) 0.0595(9) Uani 1 1 d . A .
O1 O 1.688(2) 0.586(2) 0.7899(19) 0.066(6) Uani 0.43(3) 1 d PD A 1
O1' O 1.6965(15) 0.5829(15) 0.746(2) 0.066(6) Uani 0.57(3) 1 d PD A 2
C1 C 1.3970(7) 0.9658(4) 0.6683(3) 0.040(2) Uani 1 1 d G . .
C2 C 1.2634(8) 0.8977(4) 0.6520(4) 0.061(3) Uani 1 1 d G A .
H2A H 1.2494 0.8630 0.6929 0.073 Uiso 1 1 calc R . .
C3 C 1.1501(6) 0.8806(4) 0.5758(4) 0.069(3) Uani 1 1 d G A .
H3A H 1.0588 0.8341 0.5647 0.083 Uiso 1 1 calc R . .
C4 C 1.1705(6) 0.9314(4) 0.5160(3) 0.050(3) Uani 1 1 d G A .
H4A H 1.0931 0.9197 0.4640 0.060 Uiso 1 1 calc R . .
C5 C 1.3041(7) 0.9994(4) 0.5323(3) 0.046(3) Uani 1 1 d G A .
H5A H 1.3180 1.0342 0.4914 0.055 Uiso 1 1 calc R . .
C6 C 1.4173(6) 1.0166(3) 0.6085(4) 0.047(3) Uani 1 1 d G A .
H6A H 1.5087 1.0631 0.6196 0.056 Uiso 1 1 calc R . .
C7 C 1.7350(7) 1.0316(5) 0.7516(5) 0.070(4) Uani 1 1 d G . .
C8 C 1.8339(10) 1.1165(4) 0.7865(5) 0.098(5) Uani 1 1 d G A .
H8A H 1.8054 1.1590 0.8219 0.117 Uiso 1 1 calc R . .
C9 C 1.9745(9) 1.1391(4) 0.7697(6) 0.122(7) Uani 1 1 d G A .
H9A H 2.0421 1.1971 0.7936 0.147 Uiso 1 1 calc R . .
C10 C 2.0162(7) 1.0769(6) 0.7180(6) 0.105(6) Uani 1 1 d G A .
H10A H 2.1123 1.0923 0.7065 0.126 Uiso 1 1 calc R . .
C11 C 1.9173(9) 0.9920(5) 0.6831(4) 0.080(4) Uani 1 1 d G A .
H11A H 1.9459 0.9495 0.6477 0.096 Uiso 1 1 calc R . .
C12 C 1.7767(8) 0.9694(4) 0.6999(4) 0.063(3) Uani 1 1 d G A .
H12A H 1.7091 0.9114 0.6760 0.075 Uiso 1 1 calc R . .
C13 C 1.5024(9) 1.1002(3) 0.8314(4) 0.070(4) Uani 1 1 d G . .
C14 C 1.4817(10) 1.0992(4) 0.9093(4) 0.093(5) Uani 1 1 d G A .
H14A H 1.4876 1.0471 0.9335 0.112 Uiso 1 1 calc R . .
C15 C 1.4522(11) 1.1745(5) 0.9518(4) 0.105(5) Uani 1 1 d G A .
H15A H 1.4380 1.1738 1.0050 0.126 Uiso 1 1 calc R . .
C16 C 1.4435(10) 1.2508(4) 0.9163(4) 0.101(5) Uani 1 1 d G A .
H16A H 1.4234 1.3022 0.9454 0.121 Uiso 1 1 calc R . .
C17 C 1.4642(10) 1.2518(3) 0.8384(4) 0.085(4) Uani 1 1 d G A .
H17A H 1.4583 1.3039 0.8142 0.102 Uiso 1 1 calc R . .
C18 C 1.4937(9) 1.1765(4) 0.7960(3) 0.080(4) Uani 1 1 d G A .
H18A H 1.5079 1.1772 0.7427 0.096 Uiso 1 1 calc R . .
C19 C 1.2656(7) 0.2867(4) 0.6488(4) 0.048(3) Uani 1 1 d G . .
H19A H 1.2503 0.2659 0.6968 0.057 Uiso 1 1 calc R . .
C20 C 1.2317(6) 0.2255(3) 0.5749(4) 0.051(3) Uani 1 1 d G . .
H20A H 1.1934 0.1627 0.5724 0.062 Uiso 1 1 calc R . .
C21 C 1.2540(7) 0.2560(4) 0.5046(4) 0.059(3) Uani 1 1 d G . .
H21A H 1.2309 0.2141 0.4541 0.071 Uiso 1 1 calc R . .
C22 C 1.3101(7) 0.3478(4) 0.5082(3) 0.064(3) Uani 1 1 d G A .
H22A H 1.3253 0.3687 0.4602 0.077 Uiso 1 1 calc R . .
C23 C 1.3439(7) 0.4091(3) 0.5821(4) 0.045(3) Uani 1 1 d G . .
C24 C 1.3216(7) 0.3786(3) 0.6524(3) 0.045(3) Uani 1 1 d G A .
N1N N -0.0395(12) 0.1932(5) 0.1063(5) 0.0784(19) Uani 0.546(6) 1 d PDU B 1
C1N C -0.133(2) 0.2632(11) 0.0937(12) 0.080(3) Uani 0.546(6) 1 d PDU B 1
H1NA H -0.1998 0.2576 0.1308 0.096 Uiso 0.546(6) 1 calc PR B 1
H1NB H -0.2033 0.2453 0.0361 0.096 Uiso 0.546(6) 1 calc PR B 1
C2N C -0.058(3) 0.3625(12) 0.1065(12) 0.082(5) Uani 0.546(6) 1 d PU B 1
H2NA H -0.1377 0.3974 0.0993 0.124 Uiso 0.546(6) 1 calc PR B 1
H2NB H -0.0015 0.3721 0.0657 0.124 Uiso 0.546(6) 1 calc PR B 1
H2NC H 0.0142 0.3827 0.1626 0.124 Uiso 0.546(6) 1 calc PR B 1
C3N C 0.063(3) 0.2180(12) 0.1958(12) 0.076(3) Uani 0.546(6) 1 d PU B 1
H3NA H 0.1360 0.1782 0.2037 0.091 Uiso 0.546(6) 1 calc PR B 1
H3NB H 0.1242 0.2811 0.2063 0.091 Uiso 0.546(6) 1 calc PR B 1
C4N C -0.025(4) 0.210(2) 0.259(2) 0.077(4) Uani 0.546(6) 1 d PU B 1
H4NA H 0.0477 0.2200 0.3144 0.115 Uiso 0.546(6) 1 calc PR B 1
H4NB H -0.0938 0.1491 0.2460 0.115 Uiso 0.546(6) 1 calc PR B 1
H4NC H -0.0875 0.2552 0.2568 0.115 Uiso 0.546(6) 1 calc PR B 1
C5N C -0.142(3) 0.1035(10) 0.0800(12) 0.081(3) Uani 0.546(6) 1 d PDU B 1
H5NA H -0.1929 0.0930 0.0196 0.098 Uiso 0.546(6) 1 calc PR B 1
H5NB H -0.2230 0.1003 0.1083 0.098 Uiso 0.546(6) 1 calc PR B 1
C6N C -0.054(3) 0.0260(10) 0.0995(13) 0.082(4) Uani 0.546(6) 1 d PDU B 1
H6NA H -0.1264 -0.0332 0.0753 0.123 Uiso 0.546(6) 1 calc PR B 1
H6NB H -0.0146 0.0314 0.1597 0.123 Uiso 0.546(6) 1 calc PR B 1
H6NC H 0.0318 0.0318 0.0755 0.123 Uiso 0.546(6) 1 calc PR B 1
C7N C 0.086(3) 0.2092(15) 0.0579(14) 0.083(3) Uani 0.546(6) 1 d PU B 1
H7NA H 0.1530 0.2713 0.0783 0.100 Uiso 0.546(6) 1 calc PR B 1
H7NB H 0.1528 0.1657 0.0676 0.100 Uiso 0.546(6) 1 calc PR B 1
C8N C 0.003(3) 0.1960(13) -0.0349(12) 0.088(4) Uani 0.546(6) 1 d PU B 1
H8NA H 0.0785 0.1950 -0.0662 0.133 Uiso 0.546(6) 1 calc PR B 1
H8NB H -0.0467 0.2461 -0.0453 0.133 Uiso 0.546(6) 1 calc PR B 1
H8NC H -0.0751 0.1386 -0.0527 0.133 Uiso 0.546(6) 1 calc PR B 1
N1M N -0.0395(12) 0.1932(5) 0.1063(5) 0.0784(19) Uani 0.454(6) 1 d PDU B 2
C1M C -0.170(3) 0.1828(14) 0.0269(14) 0.078(3) Uani 0.454(6) 1 d PU B 2
H1MA H -0.2681 0.1494 0.0330 0.094 Uiso 0.454(6) 1 calc PR B 2
H1MB H -0.1478 0.1476 -0.0198 0.094 Uiso 0.454(6) 1 calc PR B 2
C2M C -0.186(3) 0.2772(13) 0.0082(14) 0.077(4) Uani 0.454(6) 1 d PU B 2
H2MA H -0.2908 0.2725 -0.0272 0.116 Uiso 0.454(6) 1 calc PR B 2
H2MB H -0.1107 0.2994 -0.0203 0.116 Uiso 0.454(6) 1 calc PR B 2
H2MC H -0.1662 0.3195 0.0604 0.116 Uiso 0.454(6) 1 calc PR B 2
C3M C -0.097(3) 0.2169(14) 0.1773(14) 0.078(3) Uani 0.454(6) 1 d PDU B 2
H3MA H -0.1929 0.1708 0.1713 0.094 Uiso 0.454(6) 1 calc PR B 2
H3MB H -0.1256 0.2758 0.1748 0.094 Uiso 0.454(6) 1 calc PR B 2
C4M C 0.013(5) 0.223(3) 0.261(3) 0.078(4) Uani 0.454(6) 1 d PU B 2
H4MA H 0.0188 0.2799 0.2974 0.117 Uiso 0.454(6) 1 calc PR B 2
H4MB H 0.1163 0.2226 0.2557 0.117 Uiso 0.454(6) 1 calc PR B 2
H4MC H -0.0224 0.1717 0.2854 0.117 Uiso 0.454(6) 1 calc PR B 2
C5M C -0.023(3) 0.0949(11) 0.1061(16) 0.081(3) Uani 0.454(6) 1 d PDU B 2
H5MA H 0.0094 0.0748 0.0572 0.097 Uiso 0.454(6) 1 calc PR B 2
H5MB H 0.0608 0.0947 0.1561 0.097 Uiso 0.454(6) 1 calc PR B 2
C6M C -0.168(3) 0.0253(11) 0.1044(16) 0.081(4) Uani 0.454(6) 1 d PDU B 2
H6MA H -0.2372 0.0069 0.0475 0.122 Uiso 0.454(6) 1 calc PR B 2
H6MB H -0.2205 0.0521 0.1407 0.122 Uiso 0.454(6) 1 calc PR B 2
H6MC H -0.1373 -0.0279 0.1238 0.122 Uiso 0.454(6) 1 calc PR B 2
C7M C 0.103(3) 0.2459(14) 0.1058(16) 0.082(3) Uani 0.454(6) 1 d PDU B 2
H7MA H 0.1815 0.2432 0.1571 0.098 Uiso 0.454(6) 1 calc PR B 2
H7MB H 0.0937 0.3096 0.1096 0.098 Uiso 0.454(6) 1 calc PR B 2
C8M C 0.165(4) 0.2239(17) 0.0341(16) 0.086(4) Uani 0.454(6) 1 d PU B 2
H8MA H 0.2708 0.2608 0.0466 0.129 Uiso 0.454(6) 1 calc PR B 2
H8MB H 0.0994 0.2371 -0.0161 0.129 Uiso 0.454(6) 1 calc PR B 2
H8MC H 0.1663 0.1596 0.0253 0.129 Uiso 0.454(6) 1 calc PR B 2
N11N N 1.8243(18) 1.3770(9) 0.5994(12) 0.062(3) Uani 0.568(9) 1 d PDU C 1
C11N C 1.824(3) 1.4750(11) 0.6066(15) 0.069(4) Uani 0.568(9) 1 d PDU C 1
H11B H 1.7507 1.4877 0.6371 0.083 Uiso 0.568(9) 1 calc PR C 1
H11C H 1.7863 1.4875 0.5502 0.083 Uiso 0.568(9) 1 calc PR C 1
C12N C 1.983(2) 1.5404(12) 0.6509(15) 0.076(4) Uani 0.568(9) 1 d PU C 1
H12B H 1.9715 1.6029 0.6557 0.114 Uiso 0.568(9) 1 calc PR C 1
H12C H 2.0548 1.5321 0.6187 0.114 Uiso 0.568(9) 1 calc PR C 1
H12D H 2.0234 1.5276 0.7064 0.114 Uiso 0.568(9) 1 calc PR C 1
C13N C 1.921(3) 1.3520(16) 0.5440(18) 0.062(4) Uani 0.568(9) 1 d PDU C 1
H13A H 2.0275 1.3900 0.5695 0.075 Uiso 0.568(9) 1 calc PR C 1
H13B H 1.9269 1.2884 0.5458 0.075 Uiso 0.568(9) 1 calc PR C 1
C14N C 1.875(2) 1.3596(12) 0.4593(14) 0.065(4) Uani 0.568(9) 1 d PU C 1
H14B H 1.9475 1.3398 0.4319 0.097 Uiso 0.568(9) 1 calc PR C 1
H14C H 1.8753 1.4229 0.4554 0.097 Uiso 0.568(9) 1 calc PR C 1
H14D H 1.7708 1.3215 0.4319 0.097 Uiso 0.568(9) 1 calc PR C 1
C15N C 1.660(2) 1.3219(16) 0.5590(15) 0.067(4) Uani 0.568(9) 1 d PDU C 1
H15B H 1.5961 1.3396 0.5938 0.081 Uiso 0.568(9) 1 calc PR C 1
H15C H 1.6215 1.3391 0.5046 0.081 Uiso 0.568(9) 1 calc PR C 1
C16N C 1.635(3) 1.2208(17) 0.5451(15) 0.071(5) Uani 0.568(9) 1 d PU C 1
H16B H 1.5244 1.1930 0.5312 0.106 Uiso 0.568(9) 1 calc PR C 1
H16C H 1.6907 1.2030 0.5957 0.106 Uiso 0.568(9) 1 calc PR C 1
H16D H 1.6741 1.2002 0.4994 0.106 Uiso 0.568(9) 1 calc PR C 1
C17N C 1.887(2) 1.3574(13) 0.6826(15) 0.068(3) Uani 0.568(9) 1 d PDU C 1
H17B H 1.9937 1.3952 0.7078 0.082 Uiso 0.568(9) 1 calc PR C 1
H17C H 1.8929 1.2931 0.6767 0.082 Uiso 0.568(9) 1 calc PR C 1
C18N C 1.790(3) 1.3752(14) 0.7423(15) 0.075(4) Uani 0.568(9) 1 d PU C 1
H18B H 1.8573 1.3921 0.7996 0.112 Uiso 0.568(9) 1 calc PR C 1
H18C H 1.7101 1.3201 0.7364 0.112 Uiso 0.568(9) 1 calc PR C 1
H18D H 1.7400 1.4245 0.7284 0.112 Uiso 0.568(9) 1 calc PR C 1
N11M N 1.823(3) 1.3784(13) 0.6492(16) 0.065(3) Uani 0.432(9) 1 d PDU C 2
C11M C 1.823(4) 1.4766(14) 0.6533(19) 0.071(4) Uani 0.432(9) 1 d PDU C 2
H11D H 1.7336 1.4889 0.6710 0.085 Uiso 0.432(9) 1 calc PR C 2
H11E H 1.8118 1.4915 0.5974 0.085 Uiso 0.432(9) 1 calc PR C 2
C12M C 1.977(3) 1.5381(16) 0.7161(19) 0.077(5) Uani 0.432(9) 1 d PU C 2
H12E H 1.9817 1.6017 0.7119 0.116 Uiso 0.432(9) 1 calc PR C 2
H12F H 2.0659 1.5204 0.7028 0.116 Uiso 0.432(9) 1 calc PR C 2
H12G H 1.9801 1.5304 0.7727 0.116 Uiso 0.432(9) 1 calc PR C 2
C13M C 1.943(3) 1.3512(14) 0.6121(19) 0.062(3) Uani 0.432(9) 1 d PDU C 2
H13C H 2.0473 1.3824 0.6497 0.075 Uiso 0.432(9) 1 calc PR C 2
H13D H 1.9332 1.2852 0.6084 0.075 Uiso 0.432(9) 1 calc PR C 2
C14M C 1.930(4) 1.373(2) 0.529(2) 0.062(4) Uani 0.432(9) 1 d PU C 2
H14E H 2.0145 1.3563 0.5098 0.092 Uiso 0.432(9) 1 calc PR C 2
H14F H 1.9375 1.4377 0.5319 0.092 Uiso 0.432(9) 1 calc PR C 2
H14G H 1.8307 1.3384 0.4904 0.092 Uiso 0.432(9) 1 calc PR C 2
C15M C 1.663(3) 1.329(2) 0.5953(19) 0.068(4) Uani 0.432(9) 1 d PDU C 2
H15D H 1.6441 1.3464 0.5399 0.082 Uiso 0.432(9) 1 calc PR C 2
H15E H 1.5850 1.3468 0.6206 0.082 Uiso 0.432(9) 1 calc PR C 2
C16M C 1.648(4) 1.225(2) 0.586(2) 0.072(5) Uani 0.432(9) 1 d PU C 2
H16E H 1.5387 1.1935 0.5669 0.109 Uiso 0.432(9) 1 calc PR C 2
H16F H 1.6971 1.2113 0.6401 0.109 Uiso 0.432(9) 1 calc PR C 2
H16G H 1.6998 1.2054 0.5459 0.109 Uiso 0.432(9) 1 calc PR C 2
C17M C 1.857(3) 1.3588(18) 0.7344(19) 0.069(4) Uani 0.432(9) 1 d PDU C 2
H17D H 1.9640 1.3924 0.7652 0.083 Uiso 0.432(9) 1 calc PR C 2
H17E H 1.8545 1.2935 0.7299 0.083 Uiso 0.432(9) 1 calc PR C 2
C18M C 1.753(3) 1.3802(16) 0.7878(19) 0.074(4) Uani 0.432(9) 1 d PU C 2
H18E H 1.7457 1.3354 0.8236 0.110 Uiso 0.432(9) 1 calc PR C 2
H18F H 1.6501 1.3782 0.7519 0.110 Uiso 0.432(9) 1 calc PR C 2
H18G H 1.7984 1.4409 0.8223 0.110 Uiso 0.432(9) 1 calc PR C 2
N1S N 0.096(5) 0.421(3) -0.068(3) 0.146(9) Uani 0.40(3) 1 d PDU D 1
C1S C 0.227(10) 0.447(4) -0.019(5) 0.143(9) Uani 0.40(3) 1 d PDU D 1
C2S C 0.361(5) 0.510(3) 0.018(3) 0.141(9) Uani 0.40(3) 1 d PDU D 1
H2SA H 0.3396 0.5699 0.0258 0.211 Uiso 0.40(3) 1 calc PR D 1
H2SB H 0.4301 0.5080 -0.0166 0.211 Uiso 0.40(3) 1 calc PR D 1
H2SC H 0.4101 0.4964 0.0723 0.211 Uiso 0.40(3) 1 calc PR D 1
N1S' N 0.145(4) 0.3894(15) -0.0734(17) 0.141(9) Uani 0.60(3) 1 d PDU D 2
C1S' C 0.195(6) 0.457(3) -0.017(4) 0.143(9) Uani 0.60(3) 1 d PDU D 2
C2S' C 0.289(5) 0.5089(17) 0.0544(18) 0.145(9) Uani 0.60(3) 1 d PDU D 2
H2SD H 0.3524 0.4729 0.0852 0.217 Uiso 0.60(3) 1 calc PR D 2
H2SE H 0.2272 0.5317 0.0875 0.217 Uiso 0.60(3) 1 calc PR D 2
H2SF H 0.3566 0.5601 0.0427 0.217 Uiso 0.60(3) 1 calc PR D 2

loop_
_atom_site_aniso_label
_atom_site_aniso_U_11
_atom_site_aniso_U_22
_atom_site_aniso_U_33
_atom_site_aniso_U_23
_atom_site_aniso_U_13
_atom_site_aniso_U_12
W1 0.0744(3) 0.0252(2) 0.0971(4) 0.0099(2) 0.0368(3) 0.00479(19)
Cu1 0.0937(10) 0.0270(6) 0.0631(10) 0.0107(6) 0.0240(8) 0.0086(6)
S1 0.090(2) 0.0274(12) 0.067(2) 0.0110(12) 0.0328(17) 0.0051(12)
S2 0.128(3) 0.0297(13) 0.111(3) 0.0131(15) 0.092(2) 0.0115(15)
S3 0.152(3) 0.0284(13) 0.122(3) 0.0145(15) 0.101(3) 0.0070(16)
S4 0.182(4) 0.0287(13) 0.053(2) 0.0129(13) 0.032(2) 0.0069(17)
S5 0.136(3) 0.0309(12) 0.0465(19) 0.0129(12) 0.0140(18) 0.0176(15)
Si1 0.095(2) 0.0269(13) 0.046(2) 0.0070(13) 0.0076(17) 0.0094(14)
O1 0.050(5) 0.029(4) 0.118(19) -0.010(12) 0.039(8) 0.004(4)
O1' 0.050(5) 0.029(4) 0.118(19) -0.010(12) 0.039(8) 0.004(4)
C1 0.048(6) 0.026(4) 0.048(7) 0.002(4) 0.019(5) 0.013(4)
C2 0.052(7) 0.065(7) 0.076(9) 0.033(6) 0.027(6) 0.012(6)
C3 0.042(7) 0.061(7) 0.103(10) 0.036(7) 0.016(7) 0.003(5)
C4 0.045(6) 0.045(5) 0.061(8) 0.013(5) 0.010(5) 0.017(5)
C5 0.062(7) 0.032(5) 0.048(7) 0.003(5) 0.026(6) 0.010(5)
C6 0.062(7) 0.033(5) 0.039(7) -0.001(5) 0.018(6) -0.003(5)
C7 0.069(8) 0.042(6) 0.073(9) 0.020(6) -0.020(7) 0.002(6)
C8 0.068(9) 0.041(6) 0.143(13) 0.007(7) -0.014(9) -0.010(6)
C9 0.100(13) 0.050(8) 0.162(16) 0.024(9) -0.033(11) -0.013(8)
C10 0.056(8) 0.091(10) 0.142(14) 0.075(10) -0.013(8) -0.021(8)
C11 0.047(7) 0.093(9) 0.106(11) 0.060(8) 0.018(7) 0.012(6)
C12 0.063(8) 0.051(6) 0.066(8) 0.026(6) 0.007(6) 0.003(6)
C13 0.144(11) 0.033(5) 0.024(7) 0.010(5) 0.009(7) 0.018(6)
C14 0.194(14) 0.033(6) 0.047(8) 0.011(5) 0.020(9) 0.032(7)
C15 0.226(16) 0.065(8) 0.037(8) 0.020(6) 0.042(9) 0.053(9)
C16 0.211(15) 0.040(6) 0.056(9) 0.008(6) 0.035(9) 0.044(8)
C17 0.185(13) 0.039(6) 0.021(7) 0.006(5) 0.023(8) 0.013(7)
C18 0.157(12) 0.032(5) 0.042(7) 0.012(5) 0.020(7) 0.010(6)
C19 0.042(6) 0.040(5) 0.060(8) 0.011(5) 0.020(5) 0.001(4)
C20 0.027(5) 0.037(5) 0.086(9) 0.015(6) 0.012(6) 0.005(4)
C21 0.048(6) 0.040(5) 0.093(9) 0.004(6) 0.028(6) 0.017(5)
C22 0.086(8) 0.042(6) 0.083(9) 0.012(6) 0.056(7) 0.013(5)
C23 0.049(6) 0.029(5) 0.068(8) 0.007(5) 0.040(6) 0.008(4)
C24 0.034(5) 0.033(5) 0.072(8) 0.008(5) 0.025(5) 0.004(4)
N1N 0.139(5) 0.049(3) 0.038(3) 0.009(3) 0.016(3) 0.013(3)
C1N 0.140(6) 0.050(4) 0.041(5) 0.009(4) 0.015(5) 0.015(5)
C2N 0.137(10) 0.052(6) 0.050(9) 0.011(7) 0.017(9) 0.018(7)
C3N 0.137(7) 0.044(5) 0.036(5) 0.009(5) 0.015(5) 0.011(5)
C4N 0.137(8) 0.048(7) 0.037(6) 0.009(6) 0.017(6) 0.013(7)
C5N 0.141(7) 0.049(4) 0.043(5) 0.007(4) 0.016(5) 0.013(5)
C6N 0.139(8) 0.052(5) 0.043(6) 0.001(6) 0.016(7) 0.017(6)
C7N 0.143(7) 0.056(5) 0.040(5) 0.009(5) 0.019(5) 0.014(5)
C8N 0.151(9) 0.063(7) 0.042(6) 0.011(7) 0.018(7) 0.017(7)
N1M 0.139(5) 0.049(3) 0.038(3) 0.009(3) 0.016(3) 0.013(3)
C1M 0.139(6) 0.049(5) 0.038(5) 0.012(5) 0.018(5) 0.011(5)
C2M 0.141(9) 0.049(6) 0.037(7) 0.015(6) 0.023(7) 0.011(7)
C3M 0.138(7) 0.049(5) 0.038(5) 0.007(5) 0.017(5) 0.012(5)
C4M 0.138(9) 0.048(7) 0.037(6) 0.006(6) 0.016(7) 0.012(7)
C5M 0.140(7) 0.051(4) 0.041(5) 0.007(5) 0.016(6) 0.014(5)
C6M 0.141(8) 0.049(6) 0.046(7) 0.010(6) 0.015(7) 0.018(6)
C7M 0.142(7) 0.053(5) 0.040(6) 0.010(5) 0.017(5) 0.011(5)
C8M 0.145(8) 0.060(7) 0.042(7) 0.009(6) 0.020(6) 0.010(7)
N11N 0.063(4) 0.039(4) 0.108(8) 0.016(6) 0.059(6) 0.017(3)
C11N 0.077(6) 0.041(5) 0.107(10) 0.017(6) 0.055(8) 0.018(5)
C12N 0.086(7) 0.043(5) 0.111(10) 0.016(7) 0.051(8) 0.012(5)
C13N 0.057(5) 0.045(6) 0.103(9) 0.015(7) 0.053(7) 0.011(5)
C14N 0.057(7) 0.048(7) 0.104(9) 0.019(8) 0.049(8) 0.011(6)
C15N 0.062(5) 0.045(5) 0.113(10) 0.010(8) 0.057(7) 0.016(5)
C16N 0.068(7) 0.044(5) 0.113(12) 0.013(10) 0.047(9) 0.015(5)
C17N 0.072(6) 0.046(5) 0.107(8) 0.018(6) 0.061(6) 0.013(5)
C18N 0.083(7) 0.052(6) 0.110(9) 0.017(7) 0.065(7) 0.013(6)
N11M 0.067(5) 0.041(4) 0.108(8) 0.018(6) 0.059(6) 0.015(4)
C11M 0.077(6) 0.043(4) 0.110(9) 0.016(6) 0.054(7) 0.016(4)
C12M 0.087(8) 0.046(6) 0.110(11) 0.012(8) 0.055(9) 0.010(6)
C13M 0.062(5) 0.041(5) 0.104(8) 0.021(6) 0.057(6) 0.012(5)
C14M 0.056(7) 0.044(7) 0.101(9) 0.018(8) 0.051(7) 0.009(6)
C15M 0.065(5) 0.045(5) 0.113(10) 0.015(7) 0.058(7) 0.015(5)
C16M 0.067(6) 0.048(5) 0.116(11) 0.010(9) 0.057(9) 0.009(5)
C17M 0.072(7) 0.050(6) 0.110(9) 0.020(7) 0.064(7) 0.015(6)
C18M 0.082(8) 0.051(7) 0.113(10) 0.023(8) 0.069(8) 0.015(7)
N1S 0.27(2) 0.079(11) 0.100(13) 0.042(10) 0.048(13) 0.046(13)
C1S 0.26(2) 0.073(10) 0.099(13) 0.041(9) 0.048(13) 0.049(12)
C2S 0.26(2) 0.071(10) 0.098(14) 0.040(10) 0.051(14) 0.047(13)
N1S' 0.26(2) 0.073(11) 0.099(13) 0.041(9) 0.048(13) 0.053(12)
C1S' 0.26(2) 0.074(10) 0.098(13) 0.040(8) 0.049(13) 0.048(12)
C2S' 0.26(2) 0.072(10) 0.103(14) 0.039(9) 0.046(13) 0.048(12)

loop_
_atom_type_symbol
_atom_type_description
_atom_type_scat_dispersion_real
_atom_type_scat_dispersion_imag
_atom_type_scat_source
C C 0.0033 0.0016 'International Tables Vol C Tables 4.2.6.8 and 6.1.1.4'
H H 0.0000 0.0000 'International Tables Vol C Tables 4.2.6.8 and 6.1.1.4'
N N 0.0061 0.0033 'International Tables Vol C Tables 4.2.6.8 and 6.1.1.4'
O O 0.0106 0.0060 'International Tables Vol C Tables 4.2.6.8 and 6.1.1.4'
Si Si 0.0817 0.0704 'International Tables Vol C Tables 4.2.6.8 and 6.1.1.4'
S S 0.1246 0.1234 'International Tables Vol C Tables 4.2.6.8 and 6.1.1.4'
Cu Cu 0.3201 1.2651 'International Tables Vol C Tables 4.2.6.8 and 6.1.1.4'
W W -0.8490 6.8722 'International Tables Vol C Tables 4.2.6.8 and 6.1.1.4'

loop_
_geom_angle_atom_site_label_1
_geom_angle_atom_site_label_2
_geom_angle_atom_site_label_3
_geom_angle
_geom_angle_site_symmetry_1
_geom_angle_site_symmetry_3
_geom_angle_publ_flag
O1' W1 O1 25.3(9) . . ?
O1' W1 S4 117.9(11) . . ?
O1 W1 S4 93.4(11) . . ?
O1' W1 S3 98.1(9) . . ?
O1 W1 S3 112.8(11) . . ?
S4 W1 S3 104.58(10) . . ?
O1' W1 S2 95.4(10) . . ?
O1 W1 S2 117.5(11) . . ?
S4 W1 S2 145.15(12) . . ?
S3 W1 S2 78.99(11) . . ?
O1' W1 S1 104.8(8) . . ?
O1 W1 S1 95.8(11) . . ?
S4 W1 S1 81.70(10) . . ?
S3 W1 S1 149.97(12) . . ?
S2 W1 S1 79.75(9) . . ?
O1' W1 Cu1 112.3(8) . . ?
O1 W1 Cu1 104.2(10) . . ?
S4 W1 Cu1 53.25(7) . . ?
S3 W1 Cu1 52.10(8) . . ?
S2 W1 Cu1 125.39(8) . . ?
S1 W1 Cu1 131.01(8) . . ?
S3 Cu1 S5 129.89(11) . . ?
S3 Cu1 S4 111.24(11) . . ?
S5 Cu1 S4 118.84(13) . . ?
S3 Cu1 W1 56.67(8) . . ?
S5 Cu1 W1 170.78(10) . . ?
S4 Cu1 W1 55.45(9) . . ?
C24 S1 W1 108.0(2) . . ?
C23 S2 W1 109.2(3) . . ?
Cu1 S3 W1 71.24(10) . . ?
Cu1 S4 W1 71.30(10) . . ?
Si1 S5 Cu1 114.01(16) . . ?
C1 Si1 C13 107.4(3) . . ?
C1 Si1 C7 104.0(3) . . ?
C13 Si1 C7 109.9(4) . . ?
C1 Si1 S5 114.4(2) . . ?
C13 Si1 S5 105.3(3) . . ?
C7 Si1 S5 115.7(3) . . ?
C2 C1 C6 120.0 . . ?
C2 C1 Si1 121.1(4) . . ?
C6 C1 Si1 118.6(4) . . ?
C3 C2 C1 120.0 . . ?
C3 C2 H2A 120.0 . . ?
C1 C2 H2A 120.0 . . ?
C2 C3 C4 120.0 . . ?
C2 C3 H3A 120.0 . . ?
C4 C3 H3A 120.0 . . ?
C5 C4 C3 120.0 . . ?
C5 C4 H4A 120.0 . . ?
C3 C4 H4A 120.0 . . ?
C4 C5 C6 120.0 . . ?
C4 C5 H5A 120.0 . . ?
C6 C5 H5A 120.0 . . ?
C5 C6 C1 120.0 . . ?
C5 C6 H6A 120.0 . . ?
C1 C6 H6A 120.0 . . ?
C8 C7 C12 120.0 . . ?
C8 C7 Si1 121.1(5) . . ?
C12 C7 Si1 118.9(5) . . ?
C9 C8 C7 120.0 . . ?
C9 C8 H8A 120.0 . . ?
C7 C8 H8A 120.0 . . ?
C8 C9 C10 120.0 . . ?
C8 C9 H9A 120.0 . . ?
C10 C9 H9A 120.0 . . ?
C11 C10 C9 120.0 . . ?
C11 C10 H10A 120.0 . . ?
C9 C10 H10A 120.0 . . ?
C10 C11 C12 120.0 . . ?
C10 C11 H11A 120.0 . . ?
C12 C11 H11A 120.0 . . ?
C11 C12 C7 120.0 . . ?
C11 C12 H12A 120.0 . . ?
C7 C12 H12A 120.0 . . ?
C14 C13 C18 120.0 . . ?
C14 C13 Si1 120.1(4) . . ?
C18 C13 Si1 119.9(4) . . ?
C13 C14 C15 120.0 . . ?
C13 C14 H14A 120.0 . . ?
C15 C14 H14A 120.0 . . ?
C16 C15 C14 120.0 . . ?
C16 C15 H15A 120.0 . . ?
C14 C15 H15A 120.0 . . ?
C17 C16 C15 120.0 . . ?
C17 C16 H16A 120.0 . . ?
C15 C16 H16A 120.0 . . ?
C16 C17 C18 120.0 . . ?
C16 C17 H17A 120.0 . . ?
C18 C17 H17A 120.0 . . ?
C17 C18 C13 120.0 . . ?
C17 C18 H18A 120.0 . . ?
C13 C18 H18A 120.0 . . ?
C20 C19 C24 120.0 . . ?
C20 C19 H19A 120.0 . . ?
C24 C19 H19A 120.0 . . ?
C21 C20 C19 120.0 . . ?
C21 C20 H20A 120.0 . . ?
C19 C20 H20A 120.0 . . ?
C22 C21 C20 120.0 . . ?
C22 C21 H21A 120.0 . . ?
C20 C21 H21A 120.0 . . ?
C21 C22 C23 120.0 . . ?
C21 C22 H22A 120.0 . . ?
C23 C22 H22A 120.0 . . ?
C24 C23 C22 120.0 . . ?
C24 C23 S2 119.8(4) . . ?
C22 C23 S2 120.2(4) . . ?
C23 C24 C19 120.0 . . ?
C23 C24 S1 119.5(4) . . ?
C19 C24 S1 120.4(4) . . ?
C5N N1N C1N 109.6(13) . . ?
C5N N1N C3N 116.7(12) . . ?
C1N N1N C3N 107.0(12) . . ?
C5N N1N C7N 113.3(14) . . ?
C1N N1N C7N 108.6(13) . . ?
C3N N1N C7N 101.1(14) . . ?
N1N C1N C2N 121.8(17) . . ?
N1N C1N H1NA 106.9 . . ?
C2N C1N H1NA 106.9 . . ?
N1N C1N H1NB 106.9 . . ?
C2N C1N H1NB 106.9 . . ?
H1NA C1N H1NB 106.7 . . ?
C4N C3N N1N 114(2) . . ?
C4N C3N H3NA 108.8 . . ?
N1N C3N H3NA 108.8 . . ?
C4N C3N H3NB 108.8 . . ?
N1N C3N H3NB 108.8 . . ?
H3NA C3N H3NB 107.7 . . ?
N1N C5N C6N 113.0(16) . . ?
N1N C5N H5NA 109.0 . . ?
C6N C5N H5NA 109.0 . . ?
N1N C5N H5NB 109.0 . . ?
C6N C5N H5NB 109.0 . . ?
H5NA C5N H5NB 107.8 . . ?
C8N C7N N1N 108.9(19) . . ?
C8N C7N H7NA 109.9 . . ?
N1N C7N H7NA 109.9 . . ?
C8N C7N H7NB 109.9 . . ?
N1N C7N H7NB 109.9 . . ?
H7NA C7N H7NB 108.3 . . ?
C2M C1M H1MA 109.7 . . ?
C2M C1M H1MB 109.7 . . ?
H1MA C1M H1MB 108.2 . . ?
C1M C2M H2MA 109.5 . . ?
C1M C2M H2MB 109.5 . . ?
H2MA C2M H2MB 109.5 . . ?
C1M C2M H2MC 109.5 . . ?
H2MA C2M H2MC 109.5 . . ?
H2MB C2M H2MC 109.5 . . ?
C4M C3M H3MA 108.4 . . ?
C4M C3M H3MB 108.4 . . ?
H3MA C3M H3MB 107.5 . . ?
C3M C4M H4MA 109.5 . . ?
C3M C4M H4MB 109.5 . . ?
H4MA C4M H4MB 109.5 . . ?
C3M C4M H4MC 109.5 . . ?
H4MA C4M H4MC 109.5 . . ?
H4MB C4M H4MC 109.5 . . ?
C6M C5M H5MA 108.2 . . ?
C6M C5M H5MB 108.2 . . ?
H5MA C5M H5MB 107.3 . . ?
C5M C6M H6MA 109.5 . . ?
C5M C6M H6MB 109.5 . . ?
H6MA C6M H6MB 109.5 . . ?
C5M C6M H6MC 109.5 . . ?
H6MA C6M H6MC 109.5 . . ?
H6MB C6M H6MC 109.5 . . ?
C8M C7M H7MA 107.4 . . ?
C8M C7M H7MB 107.4 . . ?
H7MA C7M H7MB 107.0 . . ?
C7M C8M H8MA 109.5 . . ?
C7M C8M H8MB 109.5 . . ?
H8MA C8M H8MB 109.5 . . ?
C7M C8M H8MC 109.5 . . ?
H8MA C8M H8MC 109.5 . . ?
H8MB C8M H8MC 109.5 . . ?
C17N N11N C11N 109.6(16) . . ?
C17N N11N C15N 110.7(16) . . ?
C11N N11N C15N 108.6(16) . . ?
C17N N11N C13N 109.8(16) . . ?
C11N N11N C13N 110.3(15) . . ?
C15N N11N C13N 107.7(17) . . ?
N11N C11N C12N 114.9(17) . . ?
N11N C11N H11B 108.6 . . ?
C12N C11N H11B 108.6 . . ?
N11N C11N H11C 108.6 . . ?
C12N C11N H11C 108.6 . . ?
H11B C11N H11C 107.5 . . ?
C14N C13N N11N 119(2) . . ?
C14N C13N H13A 107.5 . . ?
N11N C13N H13A 107.5 . . ?
C14N C13N H13B 107.5 . . ?
N11N C13N H13B 107.5 . . ?
H13A C13N H13B 107.0 . . ?
C16N C15N N11N 117.1(18) . . ?
C16N C15N H15B 108.0 . . ?
N11N C15N H15B 108.0 . . ?
C16N C15N H15C 108.0 . . ?
N11N C15N H15C 108.0 . . ?
H15B C15N H15C 107.3 . . ?
N11N C17N C18N 113.7(18) . . ?
N11N C17N H17B 108.8 . . ?
C18N C17N H17B 108.8 . . ?
N11N C17N H17C 108.8 . . ?
C18N C17N H17C 108.8 . . ?
H17B C17N H17C 107.7 . . ?
C17M N11M C11M 109(2) . . ?
C17M N11M C15M 113(2) . . ?
C11M N11M C15M 104(2) . . ?
C17M N11M C13M 108(2) . . ?
C11M N11M C13M 113.0(19) . . ?
C15M N11M C13M 110(2) . . ?
N11M C11M C12M 111(2) . . ?
N11M C11M H11D 109.5 . . ?
C12M C11M H11D 109.5 . . ?
N11M C11M H11E 109.5 . . ?
C12M C11M H11E 109.5 . . ?
H11D C11M H11E 108.1 . . ?
C11M C12M H12E 109.5 . . ?
C11M C12M H12F 109.5 . . ?
H12E C12M H12F 109.5 . . ?
C11M C12M H12G 109.5 . . ?
H12E C12M H12G 109.5 . . ?
H12F C12M H12G 109.5 . . ?
C14M C13M N11M 114(2) . . ?
C14M C13M H13C 108.9 . . ?
N11M C13M H13C 108.9 . . ?
C14M C13M H13D 108.9 . . ?
N11M C13M H13D 108.9 . . ?
H13C C13M H13D 107.7 . . ?
C13M C14M H14E 109.5 . . ?
C13M C14M H14F 109.5 . . ?
H14E C14M H14F 109.5 . . ?
C13M C14M H14G 109.5 . . ?
H14E C14M H14G 109.5 . . ?
H14F C14M H14G 109.5 . . ?
N11M C15M C16M 109(2) . . ?
N11M C15M H15D 109.9 . . ?
C16M C15M H15D 109.9 . . ?
N11M C15M H15E 109.9 . . ?
C16M C15M H15E 109.9 . . ?
H15D C15M H15E 108.3 . . ?
C15M C16M H16E 109.5 . . ?
C15M C16M H16F 109.5 . . ?
H16E C16M H16F 109.5 . . ?
C15M C16M H16G 109.5 . . ?
H16E C16M H16G 109.5 . . ?
H16F C16M H16G 109.5 . . ?
N11M C17M C18M 119(2) . . ?
N11M C17M H17D 107.5 . . ?
C18M C17M H17D 107.5 . . ?
N11M C17M H17E 107.5 . . ?
C18M C17M H17E 107.5 . . ?
H17D C17M H17E 107.0 . . ?
C17M C18M H18E 109.5 . . ?
C17M C18M H18F 109.5 . . ?
H18E C18M H18F 109.5 . . ?
C17M C18M H18G 109.5 . . ?
H18E C18M H18G 109.5 . . ?
H18F C18M H18G 109.5 . . ?
N1S C1S C2S 153(7) . . ?
N1S' C1S' C2S' 156(5) . . ?
C1S' C2S' H2SD 109.5 . . ?
C1S' C2S' H2SE 109.5 . . ?
H2SD C2S' H2SE 109.5 . . ?
C1S' C2S' H2SF 109.5 . . ?
H2SD C2S' H2SF 109.5 . . ?
H2SE C2S' H2SF 109.5 . . ?

loop_
_geom_bond_atom_site_label_1
_geom_bond_atom_site_label_2
_geom_bond_distance
_geom_bond_site_symmetry_2
_geom_bond_publ_flag
W1 O1' 1.751(11) . ?
W1 O1 1.765(14) . ?
W1 S4 2.248(3) . ?
W1 S3 2.282(3) . ?
W1 S2 2.395(3) . ?
W1 S1 2.437(2) . ?
W1 Cu1 2.5859(14) . ?
Cu1 S3 2.155(3) . ?
Cu1 S5 2.169(3) . ?
Cu1 S4 2.187(3) . ?
S1 C24 1.723(5) . ?
S2 C23 1.727(4) . ?
S5 Si1 2.080(4) . ?
Si1 C1 1.878(6) . ?
Si1 C13 1.887(6) . ?
Si1 C7 1.894(7) . ?
C1 C2 1.3900 . ?
C1 C6 1.3900 . ?
C2 C3 1.3900 . ?
C2 H2A 0.9500 . ?
C3 C4 1.3900 . ?
C3 H3A 0.9500 . ?
C4 C5 1.3900 . ?
C4 H4A 0.9500 . ?
C5 C6 1.3900 . ?
C5 H5A 0.9500 . ?
C6 H6A 0.9500 . ?
C7 C8 1.3900 . ?
C7 C12 1.3900 . ?
C8 C9 1.3900 . ?
C8 H8A 0.9500 . ?
C9 C10 1.3900 . ?
C9 H9A 0.9500 . ?
C10 C11 1.3900 . ?
C10 H10A 0.9500 . ?
C11 C12 1.3900 . ?
C11 H11A 0.9500 . ?
C12 H12A 0.9500 . ?
C13 C14 1.3900 . ?
C13 C18 1.3900 . ?
C14 C15 1.3900 . ?
C14 H14A 0.9500 . ?
C15 C16 1.3900 . ?
C15 H15A 0.9500 . ?
C16 C17 1.3900 . ?
C16 H16A 0.9500 . ?
C17 C18 1.3900 . ?
C17 H17A 0.9500 . ?
C18 H18A 0.9500 . ?
C19 C20 1.3900 . ?
C19 C24 1.3900 . ?
C19 H19A 0.9500 . ?
C20 C21 1.3900 . ?
C20 H20A 0.9500 . ?
C21 C22 1.3900 . ?
C21 H21A 0.9500 . ?
C22 C23 1.3900 . ?
C22 H22A 0.9500 . ?
C23 C24 1.3900 . ?
N1N C5N 1.448(15) . ?
N1N C1N 1.505(14) . ?
N1N C3N 1.52(2) . ?
N1N C7N 1.59(3) . ?
C1N C2N 1.51(2) . ?
C1N H1NA 0.9900 . ?
C1N H1NB 0.9900 . ?
C2N H2NA 0.9800 . ?
C2N H2NB 0.9800 . ?
C2N H2NC 0.9800 . ?
C3N C4N 1.51(5) . ?
C3N H3NA 0.9900 . ?
C3N H3NB 0.9900 . ?
C4N H4NA 0.9800 . ?
C4N H4NB 0.9800 . ?
C4N H4NC 0.9800 . ?
C5N C6N 1.58(3) . ?
C5N H5NA 0.9900 . ?
C5N H5NB 0.9900 . ?
C6N H6NA 0.9800 . ?
C6N H6NB 0.9800 . ?
C6N H6NC 0.9800 . ?
C7N C8N 1.53(3) . ?
C7N H7NA 0.9900 . ?
C7N H7NB 0.9900 . ?
C8N H8NA 0.9800 . ?
C8N H8NB 0.9800 . ?
C8N H8NC 0.9800 . ?
C1M C2M 1.55(3) . ?
C1M H1MA 0.9900 . ?
C1M H1MB 0.9900 . ?
C2M H2MA 0.9800 . ?
C2M H2MB 0.9800 . ?
C2M H2MC 0.9800 . ?
C3M C4M 1.50(5) . ?
C3M H3MA 0.9900 . ?
C3M H3MB 0.9900 . ?
C4M H4MA 0.9800 . ?
C4M H4MB 0.9800 . ?
C4M H4MC 0.9800 . ?
C5M C6M 1.527(10) . ?
C5M H5MA 0.9900 . ?
C5M H5MB 0.9900 . ?
C6M H6MA 0.9800 . ?
C6M H6MB 0.9800 . ?
C6M H6MC 0.9800 . ?
C7M C8M 1.51(3) . ?
C7M H7MA 0.9900 . ?
C7M H7MB 0.9900 . ?
C8M H8MA 0.9800 . ?
C8M H8MB 0.9800 . ?
C8M H8MC 0.9800 . ?
N11N C17N 1.48(2) . ?
N11N C11N 1.490(15) . ?
N11N C15N 1.510(17) . ?
N11N C13N 1.52(2) . ?
C11N C12N 1.54(3) . ?
C11N H11B 0.9900 . ?
C11N H11C 0.9900 . ?
C12N H12B 0.9800 . ?
C12N H12C 0.9800 . ?
C12N H12D 0.9800 . ?
C13N C14N 1.42(3) . ?
C13N H13A 0.9900 . ?
C13N H13B 0.9900 . ?
C14N H14B 0.9800 . ?
C14N H14C 0.9800 . ?
C14N H14D 0.9800 . ?
C15N C16N 1.50(3) . ?
C15N H15B 0.9900 . ?
C15N H15C 0.9900 . ?
C16N H16B 0.9800 . ?
C16N H16C 0.9800 . ?
C16N H16D 0.9800 . ?
C17N C18N 1.55(3) . ?
C17N H17B 0.9900 . ?
C17N H17C 0.9900 . ?
C18N H18B 0.9800 . ?
C18N H18C 0.9800 . ?
C18N H18D 0.9800 . ?
N11M C17M 1.48(3) . ?
N11M C11M 1.498(18) . ?
N11M C15M 1.505(19) . ?
N11M C13M 1.51(2) . ?
C11M C12M 1.57(4) . ?
C11M H11D 0.9900 . ?
C11M H11E 0.9900 . ?
C12M H12E 0.9800 . ?
C12M H12F 0.9800 . ?
C12M H12G 0.9800 . ?
C13M C14M 1.47(4) . ?
C13M H13C 0.9900 . ?
C13M H13D 0.9900 . ?
C14M H14E 0.9800 . ?
C14M H14F 0.9800 . ?
C14M H14G 0.9800 . ?
C15M C16M 1.56(4) . ?
C15M H15D 0.9900 . ?
C15M H15E 0.9900 . ?
C16M H16E 0.9800 . ?
C16M H16F 0.9800 . ?
C16M H16G 0.9800 . ?
C17M C18M 1.53(3) . ?
C17M H17D 0.9900 . ?
C17M H17E 0.9900 . ?
C18M H18E 0.9800 . ?
C18M H18F 0.9800 . ?
C18M H18G 0.9800 . ?
N1S C1S 1.24(4) . ?
C1S C2S 1.34(4) . ?
C2S H2SA 0.9800 . ?
C2S H2SB 0.9800 . ?
C2S H2SC 0.9800 . ?
N1S' C1S' 1.23(5) . ?
C1S' C2S' 1.34(3) . ?
C2S' H2SD 0.9800 . ?
C2S' H2SE 0.9800 . ?
C2S' H2SF 0.9800 . ?

loop_
_geom_torsion_atom_site_label_1
_geom_torsion_atom_site_label_2
_geom_torsion_atom_site_label_3
_geom_torsion_atom_site_label_4
_geom_torsion
_geom_torsion_site_symmetry_1
_geom_torsion_site_symmetry_2
_geom_torsion_site_symmetry_3
_geom_torsion_site_symmetry_4
_geom_torsion_publ_flag
O1' W1 Cu1 S3 82.7(12) . . . . ?
O1 W1 Cu1 S3 108.0(12) . . . . ?
S4 W1 Cu1 S3 -168.35(18) . . . . ?
S2 W1 Cu1 S3 -31.81(16) . . . . ?
S1 W1 Cu1 S3 -140.99(16) . . . . ?
O1' W1 Cu1 S5 -55.0(14) . . . . ?
O1 W1 Cu1 S5 -29.6(14) . . . . ?
S4 W1 Cu1 S5 54.0(7) . . . . ?
S3 W1 Cu1 S5 -137.7(7) . . . . ?
S2 W1 Cu1 S5 -169.5(7) . . . . ?
S1 W1 Cu1 S5 81.3(7) . . . . ?
O1' W1 Cu1 S4 -108.9(12) . . . . ?
O1 W1 Cu1 S4 -83.6(12) . . . . ?
S3 W1 Cu1 S4 168.35(18) . . . . ?
S2 W1 Cu1 S4 136.54(15) . . . . ?
S1 W1 Cu1 S4 27.35(16) . . . . ?
O1' W1 S1 C24 -76.4(11) . . . . ?
O1 W1 S1 C24 -100.5(11) . . . . ?
S4 W1 S1 C24 166.8(3) . . . . ?
S3 W1 S1 C24 62.0(3) . . . . ?
S2 W1 S1 C24 16.5(3) . . . . ?
Cu1 W1 S1 C24 145.0(2) . . . . ?
O1' W1 S2 C23 89.0(9) . . . . ?
O1 W1 S2 C23 76.2(13) . . . . ?
S4 W1 S2 C23 -74.0(3) . . . . ?
S3 W1 S2 C23 -173.8(3) . . . . ?
S1 W1 S2 C23 -15.1(3) . . . . ?
Cu1 W1 S2 C23 -148.7(2) . . . . ?
S5 Cu1 S3 W1 171.92(15) . . . . ?
S4 Cu1 S3 W1 -10.28(16) . . . . ?
O1' W1 S3 Cu1 -112.0(10) . . . . ?
O1 W1 S3 Cu1 -90.5(12) . . . . ?
S4 W1 S3 Cu1 9.63(15) . . . . ?
S2 W1 S3 Cu1 154.04(13) . . . . ?
S1 W1 S3 Cu1 108.36(19) . . . . ?
S3 Cu1 S4 W1 10.43(16) . . . . ?
S5 Cu1 S4 W1 -171.50(13) . . . . ?
O1' W1 S4 Cu1 98.1(9) . . . . ?
O1 W1 S4 Cu1 105.1(11) . . . . ?
S3 W1 S4 Cu1 -9.48(14) . . . . ?
S2 W1 S4 Cu1 -101.09(15) . . . . ?
S1 W1 S4 Cu1 -159.49(12) . . . . ?
S3 Cu1 S5 Si1 10.9(3) . . . . ?
S4 Cu1 S5 Si1 -166.81(19) . . . . ?
W1 Cu1 S5 Si1 143.7(6) . . . . ?
Cu1 S5 Si1 C1 46.2(3) . . . . ?
Cu1 S5 Si1 C13 163.9(3) . . . . ?
Cu1 S5 Si1 C7 -74.6(3) . . . . ?
C13 Si1 C1 C2 -96.8(4) . . . . ?
C7 Si1 C1 C2 146.7(4) . . . . ?
S5 Si1 C1 C2 19.6(4) . . . . ?
C13 Si1 C1 C6 77.3(4) . . . . ?
C7 Si1 C1 C6 -39.2(4) . . . . ?
S5 Si1 C1 C6 -166.2(3) . . . . ?
C6 C1 C2 C3 0.0 . . . . ?
Si1 C1 C2 C3 174.0(4) . . . . ?
C1 C2 C3 C4 0.0 . . . . ?
C2 C3 C4 C5 0.0 . . . . ?
C3 C4 C5 C6 0.0 . . . . ?
C4 C5 C6 C1 0.0 . . . . ?
C2 C1 C6 C5 0.0 . . . . ?
Si1 C1 C6 C5 -174.2(4) . . . . ?
C1 Si1 C7 C8 123.9(4) . . . . ?
C13 Si1 C7 C8 9.2(5) . . . . ?
S5 Si1 C7 C8 -109.9(4) . . . . ?
C1 Si1 C7 C12 -56.6(4) . . . . ?
C13 Si1 C7 C12 -171.3(4) . . . . ?
S5 Si1 C7 C12 69.6(4) . . . . ?
C12 C7 C8 C9 0.0 . . . . ?
Si1 C7 C8 C9 179.5(5) . . . . ?
C7 C8 C9 C10 0.0 . . . . ?
C8 C9 C10 C11 0.0 . . . . ?
C9 C10 C11 C12 0.0 . . . . ?
C10 C11 C12 C7 0.0 . . . . ?
C8 C7 C12 C11 0.0 . . . . ?
Si1 C7 C12 C11 -179.5(5) . . . . ?
C1 Si1 C13 C14 126.5(4) . . . . ?
C7 Si1 C13 C14 -120.9(5) . . . . ?
S5 Si1 C13 C14 4.3(5) . . . . ?
C1 Si1 C13 C18 -53.7(5) . . . . ?
C7 Si1 C13 C18 58.8(5) . . . . ?
S5 Si1 C13 C18 -176.0(4) . . . . ?
C18 C13 C14 C15 0.0 . . . . ?
Si1 C13 C14 C15 179.7(6) . . . . ?
C13 C14 C15 C16 0.0 . . . . ?
C14 C15 C16 C17 0.0 . . . . ?
C15 C16 C17 C18 0.0 . . . . ?
C16 C17 C18 C13 0.0 . . . . ?
C14 C13 C18 C17 0.0 . . . . ?
Si1 C13 C18 C17 -179.7(6) . . . . ?
C24 C19 C20 C21 0.0 . . . . ?
C19 C20 C21 C22 0.0 . . . . ?
C20 C21 C22 C23 0.0 . . . . ?
C21 C22 C23 C24 0.0 . . . . ?
C21 C22 C23 S2 179.3(5) . . . . ?
W1 S2 C23 C24 11.4(4) . . . . ?
W1 S2 C23 C22 -167.8(3) . . . . ?
C22 C23 C24 C19 0.0 . . . . ?
S2 C23 C24 C19 -179.3(5) . . . . ?
C22 C23 C24 S1 -177.2(4) . . . . ?
S2 C23 C24 S1 3.6(5) . . . . ?
C20 C19 C24 C23 0.0 . . . . ?
C20 C19 C24 S1 177.1(4) . . . . ?
W1 S1 C24 C23 -16.3(4) . . . . ?
W1 S1 C24 C19 166.5(3) . . . . ?
C5N N1N C1N C2N -173.1(17) . . . . ?
C3N N1N C1N C2N 60(2) . . . . ?
C7N N1N C1N C2N -49(2) . . . . ?
C5N N1N C3N C4N -57(2) . . . . ?
C1N N1N C3N C4N 66(2) . . . . ?
C7N N1N C3N C4N 180(2) . . . . ?
C1N N1N C5N C6N -174.2(16) . . . . ?
C3N N1N C5N C6N -52(2) . . . . ?
C7N N1N C5N C6N 64(2) . . . . ?
C5N N1N C7N C8N 59.7(19) . . . . ?
C1N N1N C7N C8N -62.3(18) . . . . ?
C3N N1N C7N C8N -174.7(15) . . . . ?
C17N N11N C11N C12N 56(2) . . . . ?
C15N N11N C11N C12N 177.0(17) . . . . ?
C13N N11N C11N C12N -65(2) . . . . ?
C17N N11N C13N C14N 175.8(18) . . . . ?
C11N N11N C13N C14N -63(3) . . . . ?
C15N N11N C13N C14N 55(2) . . . . ?
C17N N11N C15N C16N -60(2) . . . . ?
C11N N11N C15N C16N 179.4(17) . . . . ?
C13N N11N C15N C16N 60(2) . . . . ?
C11N N11N C17N C18N 62.3(19) . . . . ?
C15N N11N C17N C18N -58(2) . . . . ?
C13N N11N C17N C18N -176.4(16) . . . . ?
C17M N11M C11M C12M 53(3) . . . . ?
C15M N11M C11M C12M 174(2) . . . . ?
C13M N11M C11M C12M -67(3) . . . . ?
C17M N11M C13M C14M -176(2) . . . . ?
C11M N11M C13M C14M -55(3) . . . . ?
C15M N11M C13M C14M 61(3) . . . . ?
C17M N11M C15M C16M -62(3) . . . . ?
C11M N11M C15M C16M -180(2) . . . . ?
C13M N11M C15M C16M 58(3) . . . . ?
C11M N11M C17M C18M 57(3) . . . . ?
C15M N11M C17M C18M -59(3) . . . . ?
C13M N11M C17M C18M 180(2) . . . . ?
